data_7054586
loop_
_publ_author_name
'Sharma, Shilpa'
'Pradeep, Chullikkattill. P.'
'Dhir, Abhimanew'

_publ_section_title
;
 Dansyl-carbazole AIEE material for selective recognition of thiourea
 derivatives
;
_journal_issue 3
_journal_name_full 'New J. Chem.'
_journal_page_first 1822
_journal_paper_doi 10.1039/C4NJ01800A
_journal_volume 39
_journal_year 2015
_chemical_formula_moiety 'C26 H25 N3 O2 S'
_chemical_formula_sum 'C26 H25 N3 O2 S'
_chemical_formula_weight 443.55
_chemical_name_systematic
;
 ? 
;
_space_group_crystal_system monoclinic
_space_group_IT_number 14
_space_group_name_Hall '-P 2ybc'
_space_group_name_H-M_alt 'P 1 21/c 1'
_symmetry_space_group_name_Hall '-P 2ybc'
_symmetry_space_group_name_H-M 'P 1 21/c 1'
_atom_sites_solution_hydrogens geom
_atom_sites_solution_primary direct
_atom_sites_solution_secondary difmap
_audit_creation_date 2014-06-24
_audit_creation_method
;
  Olex2 1.2-ac2
  (compiled Mar 30 2012 14:54:36, GUI svn.r4156)
;
_audit_update_record
;
2014-06-24 deposited with the CCDC.
2014-12-04 downloaded from the CCDC.
;
_cell_angle_alpha 90.00
_cell_angle_beta 103.8905(14)
_cell_angle_gamma 90.00
_cell_formula_units_Z 4
_cell_length_a 15.6352(2)
_cell_length_b 16.2677(2)
_cell_length_c 8.89470(12)
_cell_measurement_temperature 293(2)
_cell_volume 2196.20(5)
_computing_molecular_graphics
;
O. V. Dolomanov, L. J. Bourhis, R. J. Gildea, J. A. K. Howard and H. Puschmann,
OLEX2: a complete structure solution, refinement and analysis program.
J. Appl. Cryst. (2009). 42, 339-341.
;
_computing_publication_material
;
O. V. Dolomanov, L. J. Bourhis, R. J. Gildea, J. A. K. Howard and H. Puschmann,
OLEX2: a complete structure solution, refinement and analysis program.
J. Appl. Cryst. (2009). 42, 339-341.
;
_computing_structure_refinement
;
SHELXL, G.M. Sheldrick, Acta Cryst.
(2008). A64, 112-122
;
_computing_structure_solution
;
SHELXS, G.M. Sheldrick, Acta Cryst.
(2008). A64, 112-122
;
_diffrn_ambient_temperature 293(2)
_diffrn_measured_fraction_theta_full 0.999
_diffrn_measured_fraction_theta_max 0.999
_diffrn_radiation_monochromator graphite
_diffrn_radiation_type MoK\a
_diffrn_radiation_wavelength 0.71073
_diffrn_reflns_av_R_equivalents 0.0173
_diffrn_reflns_av_unetI/netI 0.0116
_diffrn_reflns_limit_h_max 15
_diffrn_reflns_limit_h_min -19
_diffrn_reflns_limit_k_max 17
_diffrn_reflns_limit_k_min -19
_diffrn_reflns_limit_l_max 10
_diffrn_reflns_limit_l_min -10
_diffrn_reflns_number 20886
_diffrn_reflns_theta_full 25.65
_diffrn_reflns_theta_max 25.65
_diffrn_reflns_theta_min 1.84
_diffrn_source 'fine-focus sealed tube'
_exptl_absorpt_coefficient_mu 0.177
_exptl_crystal_density_diffrn 1.341
_exptl_crystal_density_method 'not measured'
_exptl_crystal_F_000 936
_refine_diff_density_max 0.290
_refine_diff_density_min -0.366
_refine_diff_density_rms 0.037
_refine_ls_extinction_method none
_refine_ls_goodness_of_fit_ref 1.065
_refine_ls_hydrogen_treatment mixed
_refine_ls_matrix_type full
_refine_ls_number_parameters 389
_refine_ls_number_reflns 4145
_refine_ls_number_restraints 0
_refine_ls_restrained_S_all 1.065
_refine_ls_R_factor_all 0.0326
_refine_ls_R_factor_gt 0.0307
_refine_ls_shift/su_max 0.000
_refine_ls_shift/su_mean 0.000
_refine_ls_structure_factor_coef Fsqd
_refine_ls_weighting_details 'calc w=1/[\s^2^(Fo^2^)+(0.0380P)^2^+0.9261P] where P=(Fo^2^+2Fc^2^)/3'
_refine_ls_weighting_scheme calc
_refine_ls_wR_factor_gt 0.0772
_refine_ls_wR_factor_ref 0.0786
_reflns_number_gt 3901
_reflns_number_total 4145
_reflns_threshold_expression >2sigma(I)
_cod_data_source_file c4nj01800a2.cif
_cod_data_source_block testlts21
_cod_depositor_comments 'Adding full bibliography for 7054586.cif.'
_cod_original_cell_volume 2196.19(5)
_cod_database_code 7054586

loop_
_space_group_symop_id
_space_group_symop_operation_xyz
1 'x, y, z'
2 '-x, y+1/2, -z+1/2'
3 '-x, -y, -z'
4 'x, -y-1/2, z-1/2'

loop_
_atom_site_label
_atom_site_type_symbol
_atom_site_fract_x
_atom_site_fract_y
_atom_site_fract_z
_atom_site_U_iso_or_equiv
_atom_site_adp_type
_atom_site_occupancy
_atom_site_symmetry_multiplicity
_atom_site_calc_flag
H4 H 0.8584(10) 0.1609(10) 0.6113(18) 0.027(4) Uiso 1 1 d
H9 H 0.9252(10) -0.1409(10) 0.4478(18) 0.027(4) Uiso 1 1 d
H14 H 0.6555(10) 0.2112(10) 0.5463(18) 0.027(4) Uiso 1 1 d
H7 H 0.8617(10) 0.0435(9) 0.1289(18) 0.024(4) Uiso 1 1 d
H3 H 0.8780(11) 0.1102(11) 0.860(2) 0.035(4) Uiso 1 1 d
H2A H 0.9003(11) -0.0311(10) 0.9111(19) 0.033(4) Uiso 1 1 d
H20 H 0.2981(12) 0.0343(11) 0.484(2) 0.041(5) Uiso 1 1 d
H8 H 0.9081(10) -0.0941(10) 0.1931(18) 0.029(4) Uiso 1 1 d
H24 H 0.6652(11) 0.1183(10) 0.1253(19) 0.031(4) Uiso 1 1 d
H12A H 0.9189(12) -0.1740(11) 0.944(2) 0.040(5) Uiso 1 1 d
H19 H 0.2952(14) 0.0998(13) 0.720(2) 0.055(6) Uiso 1 1 d
H2 H 0.7696(11) 0.2408(11) 0.433(2) 0.030(4) Uiso 1 1 d
H23 H 0.5297(11) 0.0500(10) 0.105(2) 0.037(4) Uiso 1 1 d
H12B H 1.0089(12) -0.1380(11) 0.911(2) 0.044(5) Uiso 1 1 d
H17 H 0.5308(12) 0.2142(11) 0.732(2) 0.042(5) Uiso 1 1 d
H18 H 0.4090(13) 0.1911(12) 0.839(2) 0.055(6) Uiso 1 1 d
H12C H 0.9771(12) -0.2313(12) 0.867(2) 0.043(5) Uiso 1 1 d
H11A H 0.8055(12) -0.1872(11) 0.548(2) 0.039(5) Uiso 1 1 d
H11B H 0.7934(13) -0.2023(12) 0.716(2) 0.050(5) Uiso 1 1 d
H11C H 0.8599(12) -0.2594(12) 0.649(2) 0.045(5) Uiso 1 1 d
H25A H 0.3369(13) -0.0229(13) 0.269(2) 0.052(5) Uiso 1 1 d
H25B H 0.4119(14) -0.0314(13) 0.172(2) 0.059(6) Uiso 1 1 d
H26A H 0.2815(15) 0.0994(14) 0.130(3) 0.063(6) Uiso 1 1 d
H26B H 0.2807(15) 0.0227(15) 0.009(3) 0.071(7) Uiso 1 1 d
H26C H 0.3566(16) 0.0925(15) 0.046(3) 0.073(7) Uiso 1 1 d
S1 S 0.836380(19) 0.180225(17) 0.29018(3) 0.01609(9) Uani 1 1 d
O1 O 0.90838(6) 0.23159(5) 0.36470(10) 0.02200(19) Uani 1 1 d
O2 O 0.81073(6) 0.17898(5) 0.12322(10) 0.0230(2) Uani 1 1 d
N1 N 0.91240(8) -0.14983(7) 0.71669(13) 0.0257(2) Uani 1 1 d
C8 C 0.89588(9) -0.05838(8) 0.27125(15) 0.0240(3) Uani 1 1 d
C6 C 0.85893(8) 0.07645(7) 0.34761(13) 0.0176(2) Uani 1 1 d
C14 C 0.63018(9) 0.17850(8) 0.45973(15) 0.0229(3) Uani 1 1 d
C9 C 0.90513(9) -0.08629(8) 0.41893(15) 0.0225(3) Uani 1 1 d
N2 N 0.75302(7) 0.21278(6) 0.35293(12) 0.0199(2) Uani 1 1 d
C1 C 0.89737(8) -0.06488(8) 0.69134(14) 0.0215(3) Uani 1 1 d
C10 C 0.88952(8) -0.03434(7) 0.53715(14) 0.0188(2) Uani 1 1 d
C12 C 0.95725(11) -0.17446(10) 0.87222(18) 0.0342(3) Uani 1 1 d
C2 C 0.89379(9) -0.01047(8) 0.80753(15) 0.0260(3) Uani 1 1 d
C5 C 0.87065(8) 0.05070(7) 0.50495(13) 0.0179(2) Uani 1 1 d
C4 C 0.86719(9) 0.10416(8) 0.62902(14) 0.0221(3) Uani 1 1 d
N3 N 0.43371(8) 0.05814(8) 0.33294(14) 0.0312(3) Uani 1 1 d
C3 C 0.87928(10) 0.07383(8) 0.77598(15) 0.0265(3) Uani 1 1 d
C16 C 0.48662(9) 0.13928(9) 0.54376(15) 0.0281(3) Uani 1 1 d
C13 C 0.67193(8) 0.16959(7) 0.34033(14) 0.0208(3) Uani 1 1 d
C23 C 0.55449(9) 0.08301(9) 0.19693(17) 0.0313(3) Uani 1 1 d
C15 C 0.54857(9) 0.14104(8) 0.44654(15) 0.0245(3) Uani 1 1 d
C24 C 0.63424(9) 0.12278(9) 0.20848(16) 0.0269(3) Uani 1 1 d
C22 C 0.51236(9) 0.09171(9) 0.31647(16) 0.0272(3) Uani 1 1 d
C17 C 0.48401(10) 0.17745(11) 0.68316(18) 0.0368(3) Uani 1 1 d
C7 C 0.87000(8) 0.02333(8) 0.23385(14) 0.0210(3) Uani 1 1 d
C11 C 0.83767(12) -0.20324(9) 0.65271(18) 0.0346(3) Uani 1 1 d
C20 C 0.34590(10) 0.07115(11) 0.53387(18) 0.0372(3) Uani 1 1 d
C21 C 0.41713(9) 0.08725(9) 0.46932(16) 0.0296(3) Uani 1 1 d
C18 C 0.41262(11) 0.16232(13) 0.7462(2) 0.0451(4) Uani 1 1 d
C26 C 0.31894(13) 0.05992(16) 0.0901(2) 0.0556(5) Uani 1 1 d
C19 C 0.34526(11) 0.10954(12) 0.6724(2) 0.0445(4) Uani 1 1 d
C25 C 0.37472(11) 0.00860(11) 0.2170(2) 0.0414(4) Uani 1 1 d

loop_
_atom_site_aniso_label
_atom_site_aniso_U_11
_atom_site_aniso_U_22
_atom_site_aniso_U_33
_atom_site_aniso_U_23
_atom_site_aniso_U_13
_atom_site_aniso_U_12
S1 0.02021(16) 0.01382(15) 0.01446(15) 0.00147(10) 0.00458(11) -0.00020(10)
O1 0.0237(4) 0.0180(4) 0.0248(4) -0.0008(3) 0.0068(4) -0.0034(3)
O2 0.0315(5) 0.0215(4) 0.0162(4) 0.0034(3) 0.0062(4) 0.0021(4)
N1 0.0336(6) 0.0197(5) 0.0250(6) 0.0071(4) 0.0093(5) 0.0051(5)
C8 0.0329(7) 0.0194(6) 0.0223(6) -0.0046(5) 0.0117(5) -0.0002(5)
C6 0.0193(6) 0.0148(5) 0.0182(6) 0.0005(4) 0.0038(4) -0.0006(4)
C14 0.0242(6) 0.0239(6) 0.0189(6) -0.0015(5) 0.0021(5) -0.0016(5)
C9 0.0283(6) 0.0158(6) 0.0249(6) 0.0003(5) 0.0092(5) 0.0012(5)
N2 0.0215(5) 0.0190(5) 0.0188(5) -0.0038(4) 0.0043(4) -0.0006(4)
C1 0.0231(6) 0.0198(6) 0.0222(6) 0.0039(5) 0.0065(5) 0.0025(5)
C10 0.0195(6) 0.0178(6) 0.0194(6) 0.0004(5) 0.0053(4) 0.0000(5)
C12 0.0400(8) 0.0298(8) 0.0319(8) 0.0140(6) 0.0069(7) 0.0050(6)
C2 0.0350(7) 0.0267(7) 0.0172(6) 0.0045(5) 0.0078(5) 0.0032(6)
C5 0.0186(6) 0.0173(6) 0.0178(6) -0.0001(4) 0.0041(4) -0.0006(4)
C4 0.0301(7) 0.0172(6) 0.0187(6) 0.0000(5) 0.0052(5) 0.0025(5)
N3 0.0246(6) 0.0366(7) 0.0308(6) -0.0037(5) 0.0038(5) -0.0095(5)
C3 0.0379(7) 0.0241(7) 0.0177(6) -0.0027(5) 0.0070(5) 0.0033(6)
C16 0.0255(7) 0.0341(7) 0.0246(7) 0.0025(5) 0.0059(5) -0.0028(6)
C13 0.0201(6) 0.0197(6) 0.0213(6) 0.0002(5) 0.0025(5) 0.0006(5)
C23 0.0291(7) 0.0353(8) 0.0280(7) -0.0117(6) 0.0038(6) -0.0070(6)
C15 0.0244(6) 0.0269(7) 0.0214(6) 0.0012(5) 0.0040(5) -0.0008(5)
C24 0.0266(7) 0.0305(7) 0.0238(6) -0.0059(5) 0.0063(5) -0.0020(6)
C22 0.0233(6) 0.0291(7) 0.0277(7) -0.0015(5) 0.0032(5) -0.0037(5)
C17 0.0324(8) 0.0502(9) 0.0291(7) -0.0032(7) 0.0097(6) -0.0071(7)
C7 0.0256(6) 0.0211(6) 0.0172(6) -0.0005(5) 0.0067(5) -0.0029(5)
C11 0.0506(9) 0.0200(7) 0.0332(8) 0.0011(6) 0.0097(7) -0.0022(6)
C20 0.0262(7) 0.0474(9) 0.0367(8) 0.0083(7) 0.0051(6) -0.0069(7)
C21 0.0245(7) 0.0348(7) 0.0282(7) 0.0054(6) 0.0039(5) -0.0029(6)
C18 0.0394(9) 0.0677(12) 0.0324(8) -0.0021(8) 0.0168(7) -0.0069(8)
C26 0.0381(9) 0.0889(16) 0.0352(9) -0.0029(10) -0.0003(8) -0.0153(10)
C19 0.0307(8) 0.0670(12) 0.0389(9) 0.0098(8) 0.0149(7) -0.0047(8)
C25 0.0319(8) 0.0490(10) 0.0417(9) -0.0116(7) 0.0060(7) -0.0179(7)

loop_
_atom_type_symbol
_atom_type_description
_atom_type_scat_dispersion_real
_atom_type_scat_dispersion_imag
_atom_type_scat_source
C C 0.0033 0.0016 'International Tables Vol C Tables 4.2.6.8 and 6.1.1.4'
H H 0.0000 0.0000 'International Tables Vol C Tables 4.2.6.8 and 6.1.1.4'
N N 0.0061 0.0033 'International Tables Vol C Tables 4.2.6.8 and 6.1.1.4'
O O 0.0106 0.0060 'International Tables Vol C Tables 4.2.6.8 and 6.1.1.4'
S S 0.1246 0.1234 'International Tables Vol C Tables 4.2.6.8 and 6.1.1.4'

loop_
_geom_angle_atom_site_label_1
_geom_angle_atom_site_label_2
_geom_angle_atom_site_label_3
_geom_angle
O1 S1 O2 118.59(5)
O1 S1 C6 110.03(5)
O1 S1 N2 104.91(5)
O2 S1 C6 105.66(5)
O2 S1 N2 108.09(5)
N2 S1 C6 109.36(5)
C1 N1 C12 116.57(11)
C1 N1 C11 115.74(11)
C12 N1 C11 111.51(11)
C9 C8 H8 120.1(9)
C9 C8 C7 120.02(12)
C7 C8 H8 119.8(9)
C5 C6 S1 122.03(9)
C7 C6 S1 115.99(9)
C7 C6 C5 121.85(11)
C13 C14 H14 120.3(10)
C13 C14 C15 118.79(12)
C15 C14 H14 120.9(10)
C8 C9 H9 121.3(9)
C8 C9 C10 121.29(12)
C10 C9 H9 117.3(9)
S1 N2 H2 111.1(11)
C13 N2 H2 115.2(11)
C13 N2 S1 125.60(9)
N1 C1 C10 117.67(11)
C2 C1 N1 123.15(11)
C2 C1 C10 119.11(11)
C9 C10 C1 120.84(11)
C9 C10 C5 119.56(11)
C5 C10 C1 119.51(11)
H12A C12 H12B 110.2(15)
H12A C12 H12C 106.9(15)
H12B C12 H12C 109.8(15)
N1 C12 H12A 112.9(11)
N1 C12 H12B 109.4(10)
N1 C12 H12C 107.5(11)
C1 C2 H2A 118.8(10)
C1 C2 C3 120.82(12)
C3 C2 H2A 120.4(10)
C10 C5 C6 116.84(10)
C4 C5 C6 124.26(11)
C4 C5 C10 118.87(11)
C5 C4 H4 120.2(9)
C3 C4 H4 119.7(9)
C3 C4 C5 120.07(12)
C22 N3 C25 124.94(13)
C21 N3 C22 108.41(11)
C21 N3 C25 126.30(13)
C2 C3 H3 118.7(10)
C4 C3 H3 119.9(10)
C4 C3 C2 121.40(12)
C17 C16 C15 133.58(13)
C17 C16 C21 120.02(13)
C21 C16 C15 106.40(12)
C14 C13 N2 117.51(11)
C14 C13 C24 121.21(12)
C24 C13 N2 121.22(12)
C24 C23 H23 119.2(10)
C22 C23 H23 122.1(10)
C22 C23 C24 118.69(13)
C14 C15 C16 133.63(12)
C14 C15 C22 119.81(12)
C22 C15 C16 106.56(12)
C13 C24 H24 119.2(10)
C23 C24 H24 120.5(10)
C23 C24 C13 120.31(13)
N3 C22 C23 129.67(13)
N3 C22 C15 109.22(12)
C23 C22 C15 121.10(12)
C16 C17 H17 119.7(11)
C18 C17 H17 121.7(11)
C18 C17 C16 118.58(15)
C8 C7 H7 120.9(9)
C6 C7 H7 119.0(9)
C6 C7 C8 120.06(11)
H11A C11 H11B 105.6(15)
H11A C11 H11C 108.7(15)
H11B C11 H11C 109.5(15)
N1 C11 H11A 113.0(10)
N1 C11 H11B 111.8(11)
N1 C11 H11C 108.1(11)
C21 C20 H20 121.9(11)
C19 C20 H20 120.7(11)
C19 C20 C21 117.33(15)
N3 C21 C16 109.36(12)
N3 C21 C20 129.26(14)
C20 C21 C16 121.37(14)
C17 C18 H18 118.6(12)
C17 C18 C19 120.64(16)
C19 C18 H18 120.7(12)
H26A C26 H26B 110.0(18)
H26A C26 H26C 105(2)
H26B C26 H26C 110.9(19)
C25 C26 H26A 112.3(13)
C25 C26 H26B 109.8(13)
C25 C26 H26C 108.5(15)
C20 C19 H19 119.0(12)
C20 C19 C18 122.05(15)
C18 C19 H19 118.9(12)
H25A C25 H25B 108.6(17)
N3 C25 H25A 108.1(12)
N3 C25 H25B 108.0(12)
N3 C25 C26 112.36(15)
C26 C25 H25A 109.7(12)
C26 C25 H25B 110.0(12)

loop_
_geom_bond_atom_site_label_1
_geom_bond_atom_site_label_2
_geom_bond_distance
S1 O1 1.4306(9)
S1 O2 1.4425(9)
S1 C6 1.7745(12)
S1 N2 1.6248(11)
N1 C1 1.4108(16)
N1 C12 1.4492(18)
N1 C11 1.4576(19)
C8 H8 0.960(16)
C8 C9 1.3644(18)
C8 C7 1.4058(18)
C6 C5 1.4299(16)
C6 C7 1.3728(17)
C14 H14 0.942(16)
C14 C13 1.3813(19)
C14 C15 1.3934(18)
C9 H9 0.956(16)
C9 C10 1.4151(17)
N2 H2 0.832(18)
N2 C13 1.4302(16)
C1 C10 1.4360(17)
C1 C2 1.3721(18)
C10 C5 1.4291(16)
C12 H12A 0.973(19)
C12 H12B 0.995(19)
C12 H12C 0.980(19)
C2 H2A 0.962(17)
C2 C3 1.4071(19)
C5 C4 1.4163(17)
C4 H4 0.940(16)
C4 C3 1.3672(18)
N3 C22 1.3851(17)
N3 C21 1.3834(19)
N3 C25 1.4514(19)
C3 H3 0.956(17)
C16 C15 1.4452(19)
C16 C17 1.396(2)
C16 C21 1.4106(19)
C13 C24 1.4038(18)
C23 H23 0.977(17)
C23 C24 1.387(2)
C23 C22 1.386(2)
C15 C22 1.4101(18)
C24 H24 0.979(17)
C17 H17 0.963(19)
C17 C18 1.386(2)
C7 H7 0.968(15)
C11 H11A 0.983(18)
C11 H11B 0.99(2)
C11 H11C 0.98(2)
C20 H20 0.976(18)
C20 C21 1.395(2)
C20 C19 1.384(2)
C18 H18 0.96(2)
C18 C19 1.395(3)
C26 H26A 0.99(2)
C26 H26B 1.02(2)
C26 H26C 0.95(3)
C26 C25 1.504(3)
C19 H19 0.99(2)
C25 H25A 0.98(2)
C25 H25B 1.02(2)

loop_
_geom_hbond_atom_site_label_D
_geom_hbond_atom_site_label_H
_geom_hbond_atom_site_label_A
_geom_hbond_distance_DH
_geom_hbond_distance_HA
_geom_hbond_distance_DA
_geom_hbond_angle_DHA
_geom_hbond_site_symmetry_A
C24 H24 O2 0.979(17) 2.485(16) 3.1671(16) 126.5(12) .
N2 H2 O2 0.832(18) 2.112(18) 2.9416(14) 175.0(16) 4_566

loop_
_geom_torsion_atom_site_label_1
_geom_torsion_atom_site_label_2
_geom_torsion_atom_site_label_3
_geom_torsion_atom_site_label_4
_geom_torsion
S1 C6 C5 C10 -179.29(9)
S1 C6 C5 C4 -1.17(17)
S1 C6 C7 C8 174.27(10)
S1 N2 C13 C14 145.67(10)
S1 N2 C13 C24 -37.04(17)
O1 S1 C6 C5 62.66(11)
O1 S1 C6 C7 -113.34(10)
O1 S1 N2 C13 -164.63(10)
O2 S1 C6 C5 -168.19(10)
O2 S1 C6 C7 15.80(11)
O2 S1 N2 C13 67.93(11)
N1 C1 C10 C9 -6.18(18)
N1 C1 C10 C5 177.41(11)
N1 C1 C2 C3 179.50(13)
C8 C9 C10 C1 178.48(12)
C8 C9 C10 C5 -5.12(19)
C6 S1 N2 C13 -46.64(11)
C6 C5 C4 C3 -179.96(12)
C14 C13 C24 C23 -1.2(2)
C14 C15 C22 N3 177.06(12)
C14 C15 C22 C23 -3.3(2)
C9 C8 C7 C6 3.8(2)
C9 C10 C5 C6 6.83(17)
C9 C10 C5 C4 -171.40(12)
N2 S1 C6 C5 -52.07(11)
N2 S1 C6 C7 131.92(10)
N2 C13 C24 C23 -178.42(12)
C1 C10 C5 C6 -176.72(11)
C1 C10 C5 C4 5.05(17)
C1 C2 C3 C4 0.8(2)
C10 C1 C2 C3 2.4(2)
C10 C5 C4 C3 -1.87(19)
C12 N1 C1 C10 153.76(12)
C12 N1 C1 C2 -23.38(19)
C2 C1 C10 C9 171.07(12)
C2 C1 C10 C5 -5.33(18)
C5 C6 C7 C8 -1.75(19)
C5 C4 C3 C2 -1.1(2)
C16 C15 C22 N3 -2.11(15)
C16 C15 C22 C23 177.54(13)
C16 C17 C18 C19 0.5(3)
C13 C14 C15 C16 -177.93(14)
C13 C14 C15 C22 3.18(19)
C15 C14 C13 N2 176.32(11)
C15 C14 C13 C24 -0.97(19)
C15 C16 C17 C18 179.56(16)
C15 C16 C21 N3 -0.30(16)
C15 C16 C21 C20 179.27(13)
C24 C23 C22 N3 -179.35(14)
C24 C23 C22 C15 1.1(2)
C22 N3 C21 C16 -1.00(16)
C22 N3 C21 C20 179.47(15)
C22 N3 C25 C26 -78.8(2)
C22 C23 C24 C13 1.2(2)
C17 C16 C15 C14 3.4(3)
C17 C16 C15 C22 -177.59(16)
C17 C16 C21 N3 178.90(13)
C17 C16 C21 C20 -1.5(2)
C17 C18 C19 C20 -0.8(3)
C7 C8 C9 C10 -0.3(2)
C7 C6 C5 C10 -3.52(17)
C7 C6 C5 C4 174.61(12)
C11 N1 C1 C10 -72.11(15)
C11 N1 C1 C2 110.76(15)
C21 N3 C22 C23 -177.65(15)
C21 N3 C22 C15 1.95(16)
C21 N3 C25 C26 93.58(19)
C21 C16 C15 C14 -177.54(14)
C21 C16 C15 C22 1.46(15)
C21 C16 C17 C18 0.6(2)
C21 C20 C19 C18 0.0(3)
C19 C20 C21 N3 -179.30(15)
C19 C20 C21 C16 1.2(2)
C25 N3 C22 C23 -4.1(3)
C25 N3 C22 C15 175.53(14)
C25 N3 C21 C16 -174.47(15)
C25 N3 C21 C20 6.0(3)
